data_2207744
loop_
_publ_author_name
'Wei, Wenying'
'Dong, Yang'
'Han, Jinyu'
'Chang, Heying'

_publ_section_title
;<i>catena</i>-Poly[piperazinium
 [diaquacobalt(II)-\m-benzene-1,3,5-tricaboxylato-tetraaquacobalt(II)-\m-benzene-1,3,5-tricaboxylato]
 dihydrate]
;
_journal_coeditor_code CI6711
_journal_issue 1
_journal_name_full 'Acta Crystallographica Section E'
_journal_page_first m26
_journal_page_last m27
_journal_paper_doi 10.1107/S160053680503970X
_journal_volume 62
_journal_year 2006
_chemical_formula_iupac '(C4 H12 N2) [Co2 (C9 H3 O6)2 (H2 O)6] , 2H2 O'
_chemical_formula_moiety 'C4 H12 N2 2+ , C18 H18 Co2 O18 2- , 2H2 O'
_chemical_formula_sum 'C22 H34 Co2 N2 O20'
_chemical_formula_weight 764.38
_chemical_name_systematic
;catena-Poly[piperazinium
[diaquacobalt(II)-\m-benzene-1,3,5-tricaboxylato-tetraaquacobalt(II)-\m-benzene-
1,3,5-tricaboxylato]
 dihydrate]
;
_space_group_IT_number 2
_symmetry_cell_setting triclinic
_symmetry_space_group_name_Hall '-P 1'
_symmetry_space_group_name_H-M 'P -1'
_atom_sites_solution_hydrogens geom
_atom_sites_solution_primary direct
_atom_sites_solution_secondary difmap
_cell_angle_alpha 110.753(2)
_cell_angle_beta 102.521(2)
_cell_angle_gamma 91.351(2)
_cell_formula_units_Z 1
_cell_length_a 7.1443(11)
_cell_length_b 10.5308(16)
_cell_length_c 10.5385(16)
_cell_measurement_reflns_used 1224
_cell_measurement_temperature 293(2)
_cell_measurement_theta_max 25.03
_cell_measurement_theta_min 2.08
_cell_volume 719.40(19)
_computing_cell_refinement APEX2
_computing_data_collection 'APEX2 (Bruker, 1997)'
_computing_data_reduction 'SAINT (Bruker, 1997)'
_computing_molecular_graphics 'SHELXTL (Sheldrick, 1997b)'
_computing_publication_material SHELXTL
_computing_structure_refinement 'SHELXL97 (Sheldrick, 1997a)'
_computing_structure_solution 'SHELXS97 (Sheldrick, 1997a)'
_diffrn_ambient_temperature 293(2)
_diffrn_measured_fraction_theta_full 0.985
_diffrn_measured_fraction_theta_max 0.985
_diffrn_measurement_device_type 'Bruker SMART APEX2 CCD area-detector'
_diffrn_measurement_method '\f and \w'
_diffrn_radiation_monochromator graphite
_diffrn_radiation_source 'fine-focus sealed tube'
_diffrn_radiation_type 'Mo K\a'
_diffrn_radiation_wavelength 0.71073
_diffrn_reflns_av_R_equivalents 0.0148
_diffrn_reflns_av_sigmaI/netI 0.0288
_diffrn_reflns_limit_h_max 8
_diffrn_reflns_limit_h_min -8
_diffrn_reflns_limit_k_max 12
_diffrn_reflns_limit_k_min -12
_diffrn_reflns_limit_l_max 12
_diffrn_reflns_limit_l_min -8
_diffrn_reflns_number 3896
_diffrn_reflns_theta_full 25.03
_diffrn_reflns_theta_max 25.13
_diffrn_reflns_theta_min 1.51
_diffrn_standards_number 0
_exptl_absorpt_coefficient_mu 1.249
_exptl_absorpt_correction_T_max 0.883
_exptl_absorpt_correction_T_min 0.638
_exptl_absorpt_correction_type multi-scan
_exptl_absorpt_process_details '(SADABS; Sheldrick, 1996)'
_exptl_crystal_colour pale-red
_exptl_crystal_density_diffrn 1.764
_exptl_crystal_density_method 'not measured'
_exptl_crystal_description Block
_exptl_crystal_F_000 394
_exptl_crystal_size_max 0.20
_exptl_crystal_size_mid 0.12
_exptl_crystal_size_min 0.10
_refine_diff_density_max 0.563
_refine_diff_density_min -0.559
_refine_ls_extinction_method none
_refine_ls_goodness_of_fit_ref 1.012
_refine_ls_hydrogen_treatment constr
_refine_ls_matrix_type full
_refine_ls_number_parameters 211
_refine_ls_number_reflns 2503
_refine_ls_number_restraints 12
_refine_ls_restrained_S_all 1.010
_refine_ls_R_factor_all 0.0520
_refine_ls_R_factor_gt 0.0364
_refine_ls_shift/su_max 0.001
_refine_ls_shift/su_mean 0.000
_refine_ls_structure_factor_coef Fsqd
_refine_ls_weighting_details 'calc w = 1/[\s^2^(Fo^2^)+(0.0626P)^2^] where P=(Fo^2^+2Fc^2^)/3'
_refine_ls_weighting_scheme calc
_refine_ls_wR_factor_gt 0.0911
_refine_ls_wR_factor_ref 0.0981
_reflns_number_gt 1957
_reflns_number_total 2503
_reflns_threshold_expression I>2\s(I)
_cod_data_source_file ci6711.cif
_cod_data_source_block I
_cod_depositor_comments
;
The following automatic conversions were performed:
'_symmetry_cell_setting' value 'Triclinic' changed to 'triclinic'
according to '/home/saulius/struct/CIF-dictionaries/cif_core.dic'
dictionary named 'cif_core.dic' version 2.4.1 from 2010-06-29.

Automatic conversion script
Id: cif_fix_enum 1527 2010-12-29 10:47:43Z saulius 

The following automatic conversions were performed:

'_symmetry_cell_setting' value 'Triclinic' changed to 'triclinic'
according to /home/saulius/struct/CIF-dictionaries/cif_core.dic
dictionary named 'cif_core.dic' version 2.4.1 from 2010-06-29.

Automatic conversion script
Id: cif_fix_values 1715 2011-07-08 13:25:40Z adriana 
;
_cod_database_code 2207744
_cod_database_fobs_code 2207744

loop_
_symmetry_equiv_pos_as_xyz
'x, y, z'
'-x, -y, -z'

loop_
_atom_site_label
_atom_site_fract_x
_atom_site_fract_y
_atom_site_fract_z
_atom_site_U_iso_or_equiv
_atom_site_adp_type
_atom_site_calc_flag
_atom_site_refinement_flags
_atom_site_occupancy
_atom_site_type_symbol
Co1 0.0000 1.0000 0.0000 0.01768(17) Uani d S 1 Co
Co2 0.0000 0.5000 0.5000 0.02347(18) Uani d S 1 Co
O1 0.1519(3) 0.6995(2) 0.6363(2) 0.0266(5) Uani d . 1 O
O2 0.0267(3) 0.6506(2) 0.4138(2) 0.0288(5) Uani d . 1 O
O3 0.1060(3) 0.9742(2) 0.18822(19) 0.0241(5) Uani d . 1 O
O4 0.2732(3) 1.1785(2) 0.3085(2) 0.0289(5) Uani d . 1 O
O5 0.6055(3) 1.2898(2) 0.8111(2) 0.0322(6) Uani d . 1 O
O6 0.5058(3) 1.1671(2) 0.9223(2) 0.0291(5) Uani d . 1 O
O7 0.2534(3) 0.4354(2) 0.4549(2) 0.0356(6) Uani d D 1 O
H7A 0.2522 0.3504 0.4100 0.053 Uiso d RD 1 H
H7B 0.3036 0.4780 0.4133 0.053 Uiso d RD 1 H
O8 0.1637(3) 0.8460(2) -0.0887(2) 0.0249(5) Uani d D 1 O
H8A 0.1686 0.8175 -0.1740 0.037 Uiso d RD 1 H
H8B 0.2771 0.8528 -0.0390 0.037 Uiso d RD 1 H
O9 0.2139(3) 1.1639(2) 0.0473(2) 0.0225(5) Uani d D 1 O
H9A 0.3049 1.1501 0.0054 0.034 Uiso d RD 1 H
H9B 0.2622 1.1769 0.1326 0.034 Uiso d RD 1 H
C1 0.1986(4) 0.8720(3) 0.5422(3) 0.0187(6) Uani d . 1 C
C2 0.1654(4) 0.9058(3) 0.4244(3) 0.0183(6) Uani d . 1 C
H2 0.0936 0.8428 0.3398 0.022 Uiso calc R 1 H
C3 0.2369(4) 1.0315(3) 0.4298(3) 0.0170(6) Uani d . 1 C
C4 0.3451(4) 1.1244(3) 0.5569(3) 0.0191(6) Uani d . 1 C
H4 0.3963 1.2084 0.5614 0.023 Uiso calc R 1 H
C5 0.3778(4) 1.0939(3) 0.6769(3) 0.0178(6) Uani d . 1 C
C6 0.3053(4) 0.9673(3) 0.6696(3) 0.0196(7) Uani d . 1 C
H6 0.3277 0.9459 0.7496 0.024 Uiso calc R 1 H
C7 0.1223(4) 0.7339(3) 0.5306(3) 0.0208(7) Uani d . 1 C
C8 0.2030(4) 1.0652(3) 0.3004(3) 0.0189(6) Uani d . 1 C
C9 0.5054(4) 1.1914(3) 0.8138(3) 0.0211(7) Uani d . 1 C
C10 0.8829(5) 0.5889(3) 0.0791(3) 0.0296(8) Uani d . 1 C
H10A 0.7579 0.5663 0.0130 0.036 Uiso calc R 1 H
H10B 0.8703 0.6591 0.1652 0.036 Uiso calc R 1 H
C11 0.9435(5) 0.4647(3) 0.1073(3) 0.0321(8) Uani d . 1 C
H11C 1.0621 0.4892 0.1802 0.038 Uiso calc R 1 H
H11D 0.8450 0.4291 0.1401 0.038 Uiso calc R 1 H
N1 0.9741(4) 0.3578(3) -0.0211(3) 0.0288(6) Uani d . 1 N
H1A 0.8612 0.3291 -0.0857 0.035 Uiso calc R 1 H
H1B 1.0165 0.2857 -0.0010 0.035 Uiso calc R 1 H
O11 0.4461(4) 0.5031(3) 0.2864(3) 0.0631(9) Uani d D 1 O
H11A 0.4503 0.5576 0.2435 0.095 Uiso d RD 1 H
H11B 0.5514 0.5066 0.3442 0.095 Uiso d RD 1 H

loop_
_atom_site_aniso_label
_atom_site_aniso_U_11
_atom_site_aniso_U_22
_atom_site_aniso_U_33
_atom_site_aniso_U_12
_atom_site_aniso_U_13
_atom_site_aniso_U_23
Co1 0.0185(3) 0.0199(3) 0.0140(3) -0.0025(2) -0.0002(2) 0.0082(2)
Co2 0.0272(3) 0.0197(3) 0.0211(3) -0.0054(3) 0.0012(3) 0.0079(3)
O1 0.0365(13) 0.0242(12) 0.0194(11) -0.0059(10) 0.0034(9) 0.0109(9)
O2 0.0387(13) 0.0219(12) 0.0217(11) -0.0096(10) 0.0006(10) 0.0078(10)
O3 0.0295(12) 0.0258(12) 0.0142(10) -0.0051(10) -0.0026(9) 0.0093(9)
O4 0.0418(14) 0.0233(13) 0.0207(11) -0.0086(10) 0.0014(10) 0.0112(10)
O5 0.0306(13) 0.0300(13) 0.0275(12) -0.0142(11) -0.0088(10) 0.0108(11)
O6 0.0195(11) 0.0478(15) 0.0166(11) -0.0076(10) -0.0033(9) 0.0131(10)
O7 0.0348(13) 0.0239(13) 0.0484(14) -0.0004(10) 0.0128(11) 0.0123(11)
O8 0.0216(11) 0.0336(13) 0.0159(10) 0.0039(10) 0.0003(9) 0.0072(9)
O9 0.0190(11) 0.0303(13) 0.0182(10) -0.0033(9) 0.0016(8) 0.0109(9)
C1 0.0168(15) 0.0197(16) 0.0198(15) -0.0009(12) 0.0041(12) 0.0077(13)
C2 0.0169(15) 0.0202(16) 0.0158(14) -0.0002(12) 0.0006(12) 0.0062(12)
C3 0.0145(14) 0.0225(16) 0.0153(14) 0.0007(12) 0.0033(11) 0.0086(12)
C4 0.0166(15) 0.0189(15) 0.0232(15) -0.0022(12) 0.0034(12) 0.0105(13)
C5 0.0119(14) 0.0226(16) 0.0175(14) -0.0010(12) 0.0019(11) 0.0068(13)
C6 0.0179(15) 0.0260(17) 0.0173(14) -0.0005(13) 0.0040(12) 0.0111(13)
C7 0.0207(15) 0.0213(16) 0.0181(15) -0.0019(13) 0.0026(12) 0.0061(13)
C8 0.0168(15) 0.0230(17) 0.0175(15) 0.0028(13) 0.0048(12) 0.0077(13)
C9 0.0142(14) 0.0249(17) 0.0210(15) -0.0013(13) 0.0002(12) 0.0072(13)
C10 0.0264(17) 0.0300(19) 0.0260(17) -0.0041(14) -0.0003(14) 0.0069(15)
C11 0.039(2) 0.0311(19) 0.0225(16) -0.0068(16) 0.0004(14) 0.0107(15)
N1 0.0329(15) 0.0219(15) 0.0269(14) -0.0048(12) -0.0044(12) 0.0106(12)
O11 0.0496(18) 0.077(2) 0.071(2) -0.0133(16) -0.0056(15) 0.0500(18)

loop_
_atom_type_symbol
_atom_type_description
_atom_type_scat_dispersion_real
_atom_type_scat_dispersion_imag
_atom_type_scat_source
C C 0.0033 0.0016
; International Tables for Crystallography (1992).
Vol. C, Tables 4.2.6.8 and 6.1.1.4
;
H H 0.0000 0.0000
; International Tables for Crystallography (1992).
Vol. C, Tables 4.2.6.8 and 6.1.1.4
;
N N 0.0061 0.0033
;International Tables for Crystallography (1992).
Vol. C, Tables 4.2.6.8 and 6.1.1.4
;
O O 0.0106 0.0060
; International Tables for Crystallography (1992).
Vol. C, Tables 4.2.6.8 and 6.1.1.4
;
Co Co 0.3494 0.9721
; International Tables for Crystallography (1992).
Vol. C, Tables 4.2.6.8 and 6.1.1.4
;

loop_
_geom_angle_atom_site_label_1
_geom_angle_atom_site_label_2
_geom_angle_atom_site_label_3
_geom_angle_site_symmetry_1
_geom_angle_site_symmetry_3
_geom_angle
O3 Co1 O3 . 2_575 180.0
O3 Co1 O8 . . 87.26(8)
O3 Co1 O8 2_575 . 92.74(8)
O3 Co1 O8 . 2_575 92.74(8)
O3 Co1 O8 2_575 2_575 87.26(8)
O8 Co1 O8 . 2_575 180.0000(10)
O3 Co1 O9 . . 93.22(8)
O3 Co1 O9 2_575 . 86.78(8)
O8 Co1 O9 . . 95.51(8)
O8 Co1 O9 2_575 . 84.49(8)
O3 Co1 O9 . 2_575 86.78(8)
O3 Co1 O9 2_575 2_575 93.22(8)
O8 Co1 O9 . 2_575 84.49(8)
O8 Co1 O9 2_575 2_575 95.51(8)
O9 Co1 O9 . 2_575 180.00(11)
O7 Co2 O7 . 2_566 180.00(14)
O7 Co2 O2 . 2_566 90.77(9)
O7 Co2 O2 2_566 2_566 89.23(9)
O7 Co2 O2 . . 89.23(9)
O7 Co2 O2 2_566 . 90.77(9)
O2 Co2 O2 2_566 . 180.0
O7 Co2 O1 . 2_566 90.37(9)
O7 Co2 O1 2_566 2_566 89.63(9)
O2 Co2 O1 2_566 2_566 61.26(8)
O2 Co2 O1 . 2_566 118.74(8)
O7 Co2 O1 . . 89.63(9)
O7 Co2 O1 2_566 . 90.37(9)
O2 Co2 O1 2_566 . 118.74(8)
O2 Co2 O1 . . 61.26(8)
O1 Co2 O1 2_566 . 180.00(8)
O7 Co2 C7 . 2_566 91.33(9)
O7 Co2 C7 2_566 2_566 88.67(9)
O2 Co2 C7 2_566 2_566 30.58(9)
O2 Co2 C7 . 2_566 149.42(9)
O1 Co2 C7 2_566 2_566 30.69(8)
O1 Co2 C7 . 2_566 149.31(8)
O7 Co2 C7 . . 88.67(9)
O7 Co2 C7 2_566 . 91.33(9)
O2 Co2 C7 2_566 . 149.42(9)
O2 Co2 C7 . . 30.58(9)
O1 Co2 C7 2_566 . 149.31(8)
O1 Co2 C7 . . 30.69(8)
C7 Co2 C7 2_566 . 180.0
C7 O1 Co2 . . 88.06(17)
C7 O2 Co2 . . 91.08(18)
C8 O3 Co1 . . 125.94(19)
Co2 O7 H7A . . 116.6
Co2 O7 H7B . . 114.5
H7A O7 H7B . . 107.5
Co1 O8 H8A . . 124.2
Co1 O8 H8B . . 114.2
H8A O8 H8B . . 108.2
Co1 O9 H9A . . 119.0
Co1 O9 H9B . . 99.1
H9A O9 H9B . . 107.7
C2 C1 C6 . . 119.2(3)
C2 C1 C7 . . 119.5(3)
C6 C1 C7 . . 121.3(3)
C1 C2 C3 . . 121.4(3)
C1 C2 H2 . . 119.3
C3 C2 H2 . . 119.3
C2 C3 C4 . . 118.7(3)
C2 C3 C8 . . 120.6(3)
C4 C3 C8 . . 120.6(3)
C5 C4 C3 . . 121.0(3)
C5 C4 H4 . . 119.5
C3 C4 H4 . . 119.5
C4 C5 C6 . . 119.5(3)
C4 C5 C9 . . 121.2(3)
C6 C5 C9 . . 119.1(3)
C5 C6 C1 . . 120.1(3)
C5 C6 H6 . . 119.9
C1 C6 H6 . . 119.9
O2 C7 O1 . . 119.6(3)
O2 C7 C1 . . 119.5(3)
O1 C7 C1 . . 120.9(2)
O2 C7 Co2 . . 58.34(15)
O1 C7 Co2 . . 61.25(15)
C1 C7 Co2 . . 177.1(2)
O4 C8 O3 . . 124.2(3)
O4 C8 C3 . . 118.9(2)
O3 C8 C3 . . 116.9(3)
O5 C9 O6 . . 124.3(3)
O5 C9 C5 . . 118.1(3)
O6 C9 C5 . . 117.5(3)
N1 C10 C11 2_765 . 111.0(3)
N1 C10 H10A 2_765 . 109.4
C11 C10 H10A . . 109.4
N1 C10 H10B 2_765 . 109.4
C11 C10 H10B . . 109.4
H10A C10 H10B . . 108.0
N1 C11 C10 . . 110.7(3)
N1 C11 H11C . . 109.5
C10 C11 H11C . . 109.5
N1 C11 H11D . . 109.5
C10 C11 H11D . . 109.5
H11C C11 H11D . . 108.1
C11 N1 C10 . 2_765 111.1(2)
C11 N1 H1A . . 109.4
C10 N1 H1A 2_765 . 109.4
C11 N1 H1B . . 109.4
C10 N1 H1B 2_765 . 109.4
H1A N1 H1B . . 108.0
H11A O11 H11B . . 113.6

loop_
_geom_bond_atom_site_label_1
_geom_bond_atom_site_label_2
_geom_bond_site_symmetry_2
_geom_bond_distance
Co1 O3 . 2.0787(19)
Co1 O3 2_575 2.0787(19)
Co1 O8 . 2.088(2)
Co1 O8 2_575 2.088(2)
Co1 O9 . 2.1210(19)
Co1 O9 2_575 2.1210(19)
Co2 O7 . 2.041(2)
Co2 O7 2_566 2.041(2)
Co2 O2 2_566 2.111(2)
Co2 O2 . 2.111(2)
Co2 O1 2_566 2.175(2)
Co2 O1 . 2.175(2)
Co2 C7 2_566 2.480(3)
Co2 C7 . 2.480(3)
O1 C7 . 1.266(3)
O2 C7 . 1.262(3)
O3 C8 . 1.267(3)
O4 C8 . 1.251(3)
O5 C9 . 1.256(4)
O6 C9 . 1.258(4)
O7 H7A . 0.85
O7 H7B . 0.85
O8 H8A . 0.85
O8 H8B . 0.85
O9 H9A . 0.85
O9 H9B . 0.85
C1 C2 . 1.383(4)
C1 C6 . 1.399(4)
C1 C7 . 1.495(4)
C2 C3 . 1.385(4)
C2 H2 . 0.93
C3 C4 . 1.391(4)
C3 C8 . 1.500(4)
C4 C5 . 1.386(4)
C4 H4 . 0.93
C5 C6 . 1.389(4)
C5 C9 . 1.517(4)
C6 H6 . 0.93
C10 N1 2_765 1.489(4)
C10 C11 . 1.494(5)
C10 H10A . 0.97
C10 H10B . 0.97
C11 N1 . 1.486(4)
C11 H11C . 0.97
C11 H11D . 0.97
N1 C10 2_765 1.489(4)
N1 H1A . 0.90
N1 H1B . 0.90
O11 H11A . 0.85
O11 H11B . 0.85

loop_
_geom_hbond_atom_site_label_D
_geom_hbond_atom_site_label_H
_geom_hbond_atom_site_label_A
_geom_hbond_site_symmetry_A
_geom_hbond_distance_DH
_geom_hbond_distance_HA
_geom_hbond_distance_DA
_geom_hbond_angle_DHA
N1 H1A O5 1_544 0.90 1.86 2.751(4) 168
N1 H1B O9 1_645 0.90 2.03 2.880(4) 157
N1 H1B O8 2_665 0.90 2.42 3.011(4) 124
O7 H7A O4 1_545 0.85 1.78 2.622(3) 173
O7 H7B O11 . 0.85 1.93 2.733(4) 157
O8 H8A O1 1_554 0.85 1.91 2.740(3) 162
O8 H8B O6 2_676 0.85 1.83 2.657(3) 166
O9 H9A O6 1_554 0.85 1.87 2.703(3) 165
O9 H9B O4 . 0.85 1.83 2.640(3) 158
O11 H11A O5 2_676 0.85 1.91 2.722(4) 158
O11 H11B O7 2_666 0.85 2.14 2.934(4) 156

loop_
_geom_torsion_atom_site_label_1
_geom_torsion_atom_site_label_2
_geom_torsion_atom_site_label_3
_geom_torsion_atom_site_label_4
_geom_torsion_site_symmetry_1
_geom_torsion_site_symmetry_4
_geom_torsion
O7 Co2 O1 C7 . . 88.03(18)
O7 Co2 O1 C7 2_566 . -91.97(18)
O2 Co2 O1 C7 2_566 . 178.70(17)
O2 Co2 O1 C7 . . -1.30(17)
C7 Co2 O1 C7 2_566 . 180.0000(10)
O7 Co2 O2 C7 . . -88.70(19)
O7 Co2 O2 C7 2_566 . 91.30(19)
O1 Co2 O2 C7 2_566 . -178.70(17)
O1 Co2 O2 C7 . . 1.30(17)
C7 Co2 O2 C7 2_566 . 180.0000(10)
O8 Co1 O3 C8 . . 120.4(2)
O8 Co1 O3 C8 2_575 . -59.6(2)
O9 Co1 O3 C8 . . 25.1(2)
O9 Co1 O3 C8 2_575 . -154.9(2)
C6 C1 C2 C3 . . 0.5(4)
C7 C1 C2 C3 . . -178.6(3)
C1 C2 C3 C4 . . 0.4(4)
C1 C2 C3 C8 . . 178.7(3)
C2 C3 C4 C5 . . -1.4(4)
C8 C3 C4 C5 . . -179.7(3)
C3 C4 C5 C6 . . 1.5(4)
C3 C4 C5 C9 . . 176.4(3)
C4 C5 C6 C1 . . -0.6(4)
C9 C5 C6 C1 . . -175.5(3)
C2 C1 C6 C5 . . -0.5(4)
C7 C1 C6 C5 . . 178.7(3)
Co2 O2 C7 O1 . . -2.3(3)
Co2 O2 C7 C1 . . 177.8(2)
Co2 O1 C7 O2 . . 2.2(3)
Co2 O1 C7 C1 . . -177.9(3)
C2 C1 C7 O2 . . -0.8(4)
C6 C1 C7 O2 . . -179.9(3)
C2 C1 C7 O1 . . 179.3(3)
C6 C1 C7 O1 . . 0.1(4)
O7 Co2 C7 O2 . . 90.73(19)
O7 Co2 C7 O2 2_566 . -89.27(19)
O2 Co2 C7 O2 2_566 . 180.0000(10)
O1 Co2 C7 O2 2_566 . 2.2(3)
O1 Co2 C7 O2 . . -177.8(3)
O7 Co2 C7 O1 . . -91.51(17)
O7 Co2 C7 O1 2_566 . 88.49(17)
O2 Co2 C7 O1 2_566 . -2.2(3)
O2 Co2 C7 O1 . . 177.8(3)
O1 Co2 C7 O1 2_566 . 180.000(2)
Co1 O3 C8 O4 . . -10.9(4)
Co1 O3 C8 C3 . . 170.14(18)
C2 C3 C8 O4 . . -178.5(3)
C4 C3 C8 O4 . . -0.2(4)
C2 C3 C8 O3 . . 0.5(4)
C4 C3 C8 O3 . . 178.7(3)
C4 C5 C9 O5 . . -11.3(4)
C6 C5 C9 O5 . . 163.6(3)
C4 C5 C9 O6 . . 169.7(3)
C6 C5 C9 O6 . . -15.5(4)
N1 C10 C11 N1 2_765 . -56.1(4)
C10 C11 N1 C10 . 2_765 56.1(4)
